data_2242525
loop_
_publ_author_name
'Herbst-Gervasoni, Corey J.'
'Gau, Michael R.'
'Zdilla, Michael J.'
'Valentine, Ann M.'

_publ_section_title
;
 Crystal structures of sodium-, lithium-, and ammonium
 4,5-dihydroxybenzene-1,3-disulfonate (tiron) hydrates
;
_journal_coeditor_code ZL2730
_journal_issue 7
_journal_name_full 'Acta Crystallographica Section E'
_journal_page_first 918
_journal_page_last 925
_journal_paper_doi 10.1107/S2056989018008009
_journal_volume 74
_journal_year 2018
_chemical_formula_iupac '2Na +, C6 H6 O9 S2 2-'
_chemical_formula_moiety '2(Na +), C6 H6 O9 S2 2-'
_chemical_formula_sum 'C6 H6 Na2 O9 S2'
_chemical_formula_weight 332.21
_chemical_name_common 'Sodium Tiron H2O'
_chemical_name_systematic 'Disodium 4,5-dihydroxybenzene-1,3-disulfonate'
_space_group_crystal_system monoclinic
_space_group_IT_number 14
_space_group_name_Hall '-P 2yn'
_space_group_name_H-M_alt 'P 1 21/n 1'
_symmetry_space_group_name_Hall '-P 2yn'
_symmetry_space_group_name_H-M 'P 1 21/n 1'
_atom_sites_solution_hydrogens mixed
_atom_sites_solution_primary dual
_audit_creation_method SHELXL-2014/7
_cell_angle_alpha 90
_cell_angle_beta 92.727(2)
_cell_angle_gamma 90
_cell_formula_units_Z 4
_cell_length_a 6.8156(7)
_cell_length_b 16.1449(15)
_cell_length_c 9.5870(9)
_cell_measurement_reflns_used 6900
_cell_measurement_temperature 100
_cell_measurement_theta_max 27.855
_cell_measurement_theta_min 2.473
_cell_volume 1053.73(18)
_computing_cell_refinement
;
SAINT (Bruker, 2014)
;
_computing_data_collection
;
APEX2 (Bruker, 2014)
;
_computing_data_reduction
;
SAINT (Bruker, 2014)
;
_computing_molecular_graphics
;
<i>OLEX2</i> (Dolomanov <i>et al.</i>,  2009)
;
_computing_publication_material
;
<i>OLEX2</i> (Dolomanov <i>et al.</i>,  2009)
;
_computing_structure_refinement
;
SHELXL (Sheldrick, 2015)
;
_computing_structure_solution
;
SHELXS97 (Sheldrick, 2008)
;
_diffrn_ambient_temperature 100
_diffrn_detector_area_resol_mean 8.333
_diffrn_measured_fraction_theta_full 0.996
_diffrn_measured_fraction_theta_max 0.995
_diffrn_measurement_device 'CCD area detector'
_diffrn_measurement_device_type 'Bruker APEXII'
_diffrn_measurement_method '\w and \f scans'
_diffrn_radiation_monochromator graphite
_diffrn_radiation_type MoK\a
_diffrn_radiation_wavelength 0.71073
_diffrn_reflns_av_R_equivalents 0.0250
_diffrn_reflns_limit_h_max 8
_diffrn_reflns_limit_h_min -8
_diffrn_reflns_limit_k_max 21
_diffrn_reflns_limit_k_min -17
_diffrn_reflns_limit_l_max 12
_diffrn_reflns_limit_l_min -11
_diffrn_reflns_number 9573
_diffrn_reflns_theta_full 25.242
_diffrn_reflns_theta_max 27.856
_diffrn_reflns_theta_min 2.473
_exptl_absorpt_coefficient_mu 0.631
_exptl_absorpt_correction_T_max 0.7456
_exptl_absorpt_correction_T_min 0.6760
_exptl_absorpt_correction_type multi-scan
_exptl_absorpt_process_details
;
(SADABS; Bruker, 2014)
;
_exptl_crystal_colour colorless
_exptl_crystal_density_diffrn 2.094
_exptl_crystal_description plank
_exptl_crystal_F_000 672
_exptl_crystal_size_max 0.448
_exptl_crystal_size_mid 0.163
_exptl_crystal_size_min 0.13
_refine_diff_density_max 0.435
_refine_diff_density_min -0.426
_refine_ls_extinction_method none
_refine_ls_goodness_of_fit_ref 1.077
_refine_ls_hydrogen_treatment mixed
_refine_ls_matrix_type full
_refine_ls_number_parameters 185
_refine_ls_number_reflns 2485
_refine_ls_number_restraints 0
_refine_ls_restrained_S_all 1.077
_refine_ls_R_factor_all 0.0248
_refine_ls_R_factor_gt 0.0232
_refine_ls_shift/su_max 0.001
_refine_ls_shift/su_mean 0.000
_refine_ls_structure_factor_coef Fsqd
_refine_ls_weighting_details 'w=1/[\s^2^(Fo^2^)+(0.0406P)^2^+0.6133P] where P=(Fo^2^+2Fc^2^)/3'
_refine_ls_weighting_scheme calc
_refine_ls_wR_factor_gt 0.0693
_refine_ls_wR_factor_ref 0.0705
_reflns_number_gt 2340
_reflns_number_total 2485
_reflns_threshold_expression 'I > 2\s(I)'
_cod_data_source_file zl2730sup1.cif
_cod_data_source_block NaTiron
_cod_database_code 2242525
_shelx_space_group_comment
;
The symmetry employed for this shelxl refinement is uniquely defined
by the following loop, which should always be used as a source of
symmetry information in preference to the above space-group names.
They are only intended as comments.
;
_shelx_estimated_absorpt_t_min 0.765
_shelx_estimated_absorpt_t_max 0.923

loop_
_space_group_symop_operation_xyz
'x, y, z'
'-x+1/2, y+1/2, -z+1/2'
'-x, -y, -z'
'x-1/2, -y-1/2, z-1/2'

loop_
_atom_site_type_symbol
_atom_site_label
_atom_site_fract_x
_atom_site_fract_y
_atom_site_fract_z
_atom_site_U_iso_or_equiv
_atom_site_adp_type
_atom_site_calc_flag
_atom_site_occupancy
S S1 0.74934(5) 0.47581(2) 0.82422(3) 0.00662(9) Uani d 1
S S2 0.78290(5) 0.28628(2) 0.35605(3) 0.00666(9) Uani d 1
Na Na1 0.52212(8) 0.15609(3) 0.55730(6) 0.01024(13) Uani d 1
Na Na2 0.52978(8) 0.35866(3) 0.07130(6) 0.00904(13) Uani d 1
O O1 0.77862(15) 0.44913(6) 0.21044(10) 0.0095(2) Uani d 1
H H1 0.834(3) 0.4913(15) 0.184(2) 0.026(6) Uiso d 1
O O2 0.72832(15) 0.60443(6) 0.33613(10) 0.0103(2) Uani d 1
H H2 0.646843 0.597179 0.268721 0.015 Uiso calc 1
O O3 0.93352(15) 0.43988(6) 0.88058(10) 0.0102(2) Uani d 1
O O4 0.57824(15) 0.42796(6) 0.86349(10) 0.0104(2) Uani d 1
O O5 0.73253(14) 0.56359(6) 0.85674(10) 0.0094(2) Uani d 1
O O6 0.78663(15) 0.22645(6) 0.47032(10) 0.0089(2) Uani d 1
O O7 0.96390(15) 0.28408(6) 0.27946(10) 0.0104(2) Uani d 1
O O8 0.60507(15) 0.28136(6) 0.26724(10) 0.0102(2) Uani d 1
O O9 0.26274(16) 0.24089(7) 0.49210(11) 0.0115(2) Uani d 1
H H9A 0.256(4) 0.2814(17) 0.542(3) 0.042(7) Uiso d 1
H H9B 0.205(4) 0.2515(16) 0.419(3) 0.037(7) Uiso d 1
C C1 0.76633(19) 0.45634(8) 0.35261(13) 0.0074(2) Uani d 1
C C2 0.74189(19) 0.53371(8) 0.41504(14) 0.0078(3) Uani d 1
C C3 0.73789(19) 0.53988(8) 0.55936(14) 0.0082(2) Uani d 1
H H3 0.723889 0.592459 0.602256 0.010 Uiso calc 1
C C4 0.75445(19) 0.46884(8) 0.64062(13) 0.0073(2) Uani d 1
C C5 0.77038(19) 0.39085(8) 0.58031(13) 0.0082(3) Uani d 1
H H5 0.778109 0.342517 0.636828 0.010 Uiso calc 1
C C6 0.77476(19) 0.38501(8) 0.43624(14) 0.0072(2) Uani d 1

loop_
_atom_site_aniso_label
_atom_site_aniso_U_11
_atom_site_aniso_U_22
_atom_site_aniso_U_33
_atom_site_aniso_U_12
_atom_site_aniso_U_13
_atom_site_aniso_U_23
S1 0.00802(17) 0.00652(17) 0.00529(15) -0.00008(11) -0.00004(11) -0.00033(10)
S2 0.00871(17) 0.00549(16) 0.00574(16) 0.00048(11) -0.00007(12) 0.00022(11)
Na1 0.0092(3) 0.0105(3) 0.0109(3) 0.0003(2) -0.0001(2) -0.0014(2)
Na2 0.0093(3) 0.0099(3) 0.0079(3) 0.0004(2) -0.0002(2) 0.0004(2)
O1 0.0137(5) 0.0090(5) 0.0060(4) -0.0021(4) 0.0006(3) 0.0014(4)
O2 0.0152(5) 0.0072(5) 0.0081(4) -0.0012(4) -0.0029(4) 0.0030(4)
O3 0.0105(5) 0.0108(5) 0.0091(4) 0.0022(4) -0.0018(3) 0.0007(4)
O4 0.0111(5) 0.0121(5) 0.0079(4) -0.0035(4) 0.0009(3) 0.0017(4)
O5 0.0110(5) 0.0071(5) 0.0100(4) 0.0005(4) 0.0007(3) -0.0018(3)
O6 0.0113(5) 0.0073(4) 0.0081(4) 0.0008(4) 0.0003(4) 0.0024(3)
O7 0.0116(5) 0.0111(5) 0.0087(5) 0.0022(4) 0.0031(4) 0.0003(3)
O8 0.0118(5) 0.0095(5) 0.0091(5) -0.0010(4) -0.0029(4) 0.0005(3)
O9 0.0135(5) 0.0114(5) 0.0095(5) 0.0012(4) -0.0007(4) -0.0003(4)
C1 0.0066(6) 0.0090(6) 0.0065(6) -0.0009(5) 0.0000(4) 0.0007(5)
C2 0.0072(6) 0.0069(6) 0.0093(6) -0.0006(5) -0.0003(5) 0.0021(5)
C3 0.0073(6) 0.0074(6) 0.0100(6) -0.0008(5) 0.0003(5) 0.0000(5)
C4 0.0068(6) 0.0091(6) 0.0059(6) -0.0007(5) -0.0001(4) 0.0003(5)
C5 0.0079(6) 0.0080(6) 0.0086(6) -0.0002(5) 0.0004(5) 0.0013(5)
C6 0.0065(6) 0.0064(6) 0.0087(6) 0.0004(5) 0.0002(4) -0.0007(5)

loop_
_atom_type_symbol
_atom_type_description
_atom_type_scat_dispersion_real
_atom_type_scat_dispersion_imag
_atom_type_scat_source
C C 0.0033 0.0016 'International Tables Vol C Tables 4.2.6.8 and 6.1.1.4'
H H 0.0000 0.0000 'International Tables Vol C Tables 4.2.6.8 and 6.1.1.4'
Na Na 0.0362 0.0249 'International Tables Vol C Tables 4.2.6.8 and 6.1.1.4'
O O 0.0106 0.0060 'International Tables Vol C Tables 4.2.6.8 and 6.1.1.4'
S S 0.1246 0.1234 'International Tables Vol C Tables 4.2.6.8 and 6.1.1.4'

loop_
_geom_angle_atom_site_label_1
_geom_angle_atom_site_label_2
_geom_angle_atom_site_label_3
_geom_angle_site_symmetry_1
_geom_angle_site_symmetry_3
_geom_angle
O3 S1 O4 . . 112.09(6)
O3 S1 C4 . . 106.60(6)
O4 S1 C4 . . 106.06(6)
O5 S1 O3 . . 112.43(6)
O5 S1 O4 . . 112.76(6)
O5 S1 C4 . . 106.31(6)
O6 S2 Na2 . . 145.86(4)
O6 S2 O7 . . 112.01(6)
O6 S2 C6 . . 105.63(6)
O7 S2 Na2 . . 90.76(4)
O7 S2 C6 . . 106.48(6)
O8 S2 Na2 . . 33.02(4)
O8 S2 O6 . . 112.87(6)
O8 S2 O7 . . 113.86(6)
O8 S2 C6 . . 105.17(6)
C6 S2 Na2 . . 90.81(5)
Na2 Na1 Na2 4_566 4_666 170.83(3)
O1 Na1 Na2 4_566 4_566 47.83(2)
O1 Na1 Na2 4_566 4_666 123.18(3)
O3 Na1 Na2 4_565 4_666 101.78(3)
O3 Na1 Na2 4_565 4_566 76.14(3)
O3 Na1 O1 4_565 4_566 80.89(4)
O3 Na1 O5 4_565 2_646 89.31(4)
O3 Na1 O7 4_565 4_566 149.34(4)
O5 Na1 Na2 2_646 4_566 129.11(3)
O5 Na1 Na2 2_646 4_666 41.72(3)
O5 Na1 O1 2_646 4_566 82.09(4)
O5 Na1 O7 2_646 4_566 95.13(4)
O6 Na1 Na2 . 4_666 41.89(3)
O6 Na1 Na2 . 4_566 147.21(3)
O6 Na1 O1 . 4_566 164.68(4)
O6 Na1 O3 . 4_565 103.94(4)
O6 Na1 O5 . 2_646 83.43(4)
O6 Na1 O7 . 4_566 106.70(4)
O7 Na1 Na2 4_566 4_666 101.61(3)
O7 Na1 Na2 4_566 4_566 77.60(3)
O7 Na1 O1 4_566 4_566 69.77(3)
O9 Na1 Na2 . 4_666 143.62(4)
O9 Na1 Na2 . 4_566 45.51(3)
O9 Na1 O1 . 4_566 92.07(4)
O9 Na1 O3 . 4_565 91.64(4)
O9 Na1 O5 . 2_646 173.87(4)
O9 Na1 O6 . . 102.21(4)
O9 Na1 O7 . 4_566 80.99(4)
O4 Na2 O1 1_554 . 93.11(4)
O4 Na2 O6 1_554 4_565 93.16(4)
O4 Na2 O9 1_554 4_665 85.88(4)
O5 Na2 O1 3_666 . 92.13(4)
O5 Na2 O4 3_666 1_554 97.91(4)
O5 Na2 O6 3_666 4_565 84.23(4)
O5 Na2 O9 3_666 4_665 170.31(4)
O6 Na2 O1 4_565 . 173.13(4)
O6 Na2 O9 4_565 4_665 86.67(4)
O8 Na2 O1 . . 76.54(4)
O8 Na2 O4 . 1_554 158.38(4)
O8 Na2 O5 . 3_666 101.35(4)
O8 Na2 O6 . 4_565 98.43(4)
O8 Na2 O9 . 4_665 76.69(4)
O9 Na2 O1 4_665 . 96.58(4)
Na1 O1 H1 4_665 . 92.7(16)
Na2 O1 Na1 . 4_665 77.18(3)
Na2 O1 H1 . . 127.7(15)
C1 O1 Na1 . 4_665 129.01(8)
C1 O1 Na2 . . 119.61(8)
C1 O1 H1 . . 106.6(15)
C2 O2 H2 . . 109.5
S1 O3 Na1 . 4_666 135.50(6)
S1 O4 Na2 . 1_556 128.53(6)
S1 O5 Na1 . 2_656 128.93(6)
S1 O5 Na2 . 3_666 131.35(6)
Na2 O5 Na1 3_666 2_656 95.57(4)
S2 O6 Na1 . . 127.43(6)
S2 O6 Na2 . 4_666 133.57(6)
Na1 O6 Na2 . 4_666 96.41(4)
S2 O7 Na1 . 4_665 128.04(6)
S2 O8 Na2 . . 126.83(6)
Na1 O9 Na2 . 4_566 91.54(4)
Na1 O9 H9A . . 112.4(19)
Na1 O9 H9B . . 134.7(18)
Na2 O9 H9A 4_566 . 107.1(19)
Na2 O9 H9B 4_566 . 96.3(19)
H9A O9 H9B . . 108(2)
O1 C1 C2 . . 120.94(12)
O1 C1 C6 . . 119.63(12)
C2 C1 C6 . . 119.42(12)
O2 C2 C1 . . 120.95(12)
O2 C2 C3 . . 119.09(12)
C3 C2 C1 . . 119.93(12)
C2 C3 H3 . . 120.2
C4 C3 C2 . . 119.66(12)
C4 C3 H3 . . 120.2
C3 C4 S1 . . 120.12(10)
C3 C4 C5 . . 121.34(12)
C5 C4 S1 . . 118.52(10)
C4 C5 H5 . . 120.6
C6 C5 C4 . . 118.76(12)
C6 C5 H5 . . 120.6
C1 C6 S2 . . 119.47(10)
C5 C6 S2 . . 119.74(10)
C5 C6 C1 . . 120.76(12)

loop_
_geom_bond_atom_site_label_1
_geom_bond_atom_site_label_2
_geom_bond_site_symmetry_2
_geom_bond_distance
S1 O3 . 1.4628(10)
S1 O4 . 1.4630(10)
S1 O5 . 1.4567(10)
S1 C4 . 1.7657(13)
S2 Na2 . 3.3683(7)
S2 O6 . 1.4599(10)
S2 O7 . 1.4658(10)
S2 O8 . 1.4499(10)
S2 C6 . 1.7717(14)
Na1 Na2 4_566 3.3731(8)
Na1 Na2 4_666 3.4644(8)
Na1 O1 4_566 2.8332(12)
Na1 O3 4_565 2.3534(11)
Na1 O5 2_646 2.3611(11)
Na1 O6 . 2.3192(12)
Na1 O7 4_566 2.3890(11)
Na1 O9 . 2.2988(12)
Na2 O1 . 2.5640(12)
Na2 O4 1_554 2.3223(11)
Na2 O5 3_666 2.3163(11)
Na2 O6 4_565 2.3278(11)
Na2 O8 . 2.2929(11)
Na2 O9 4_665 2.4073(12)
O1 H1 . 0.82(2)
O1 C1 . 1.3746(16)
O2 H2 . 0.8400
O2 C2 . 1.3704(16)
O9 H9A . 0.82(3)
O9 H9B . 0.80(3)
C1 C2 . 1.3984(18)
C1 C6 . 1.4028(18)
C2 C3 . 1.3888(19)
C3 H3 . 0.9500
C3 C4 . 1.3881(18)
C4 C5 . 1.3920(19)
C5 H5 . 0.9500
C5 C6 . 1.3862(18)

loop_
_geom_hbond_atom_site_label_D
_geom_hbond_atom_site_label_H
_geom_hbond_atom_site_label_A
_geom_hbond_site_symmetry_A
_geom_hbond_distance_DH
_geom_hbond_distance_HA
_geom_hbond_distance_DA
_geom_hbond_angle_DHA
_geom_hbond_publ_flag
O1 H1 O3 3_766 0.82(2) 2.05(2) 2.8256(15) 156(2) yes
O2 H2 O4 3_666 0.84 1.98 2.8145(14) 169.2 yes
O9 H9A O2 3_666 0.82(3) 2.18(3) 2.9904(15) 173(3) yes
O9 H9B O7 1_455 0.80(3) 2.14(3) 2.8975(15) 158(3) yes

loop_
_geom_torsion_atom_site_label_1
_geom_torsion_atom_site_label_2
_geom_torsion_atom_site_label_3
_geom_torsion_atom_site_label_4
_geom_torsion_site_symmetry_1
_geom_torsion_site_symmetry_4
_geom_torsion
S1 C4 C5 C6 . . -179.90(10)
Na1 O1 C1 C2 4_665 . 141.05(10)
Na1 O1 C1 C6 4_665 . -40.13(17)
Na2 S2 O6 Na1 . . -20.03(12)
Na2 S2 O6 Na2 . 4_666 137.20(6)
Na2 S2 O7 Na1 . 4_665 11.89(7)
Na2 S2 C6 C1 . . -29.14(11)
Na2 S2 C6 C5 . . 148.78(11)
Na2 O1 C1 C2 . . -121.37(12)
Na2 O1 C1 C6 . . 57.45(15)
O1 C1 C2 O2 . . 0.4(2)
O1 C1 C2 C3 . . -177.37(12)
O1 C1 C6 S2 . . -4.63(17)
O1 C1 C6 C5 . . 177.47(12)
O2 C2 C3 C4 . . -179.04(12)
O3 S1 O4 Na2 . 1_556 35.85(9)
O3 S1 O5 Na1 . 2_656 13.55(9)
O3 S1 O5 Na2 . 3_666 -137.77(7)
O3 S1 C4 C3 . . -121.82(11)
O3 S1 C4 C5 . . 59.75(12)
O4 S1 O3 Na1 . 4_666 -17.06(10)
O4 S1 O5 Na1 . 2_656 141.46(7)
O4 S1 O5 Na2 . 3_666 -9.86(10)
O4 S1 C4 C3 . . 118.57(11)
O4 S1 C4 C5 . . -59.86(12)
O5 S1 O3 Na1 . 4_666 111.21(9)
O5 S1 O4 Na2 . 1_556 -92.24(8)
O5 S1 C4 C3 . . -1.68(13)
O5 S1 C4 C5 . . 179.89(10)
O6 S2 O7 Na1 . 4_665 165.81(6)
O6 S2 O8 Na2 . . -178.30(6)
O6 S2 C6 C1 . . -178.85(11)
O6 S2 C6 C5 . . -0.93(12)
O7 S2 O6 Na1 . . -148.47(7)
O7 S2 O6 Na2 . 4_666 8.76(10)
O7 S2 O8 Na2 . . -49.16(9)
O7 S2 C6 C1 . . 61.90(12)
O7 S2 C6 C5 . . -120.18(11)
O8 S2 O6 Na1 . . -18.39(9)
O8 S2 O6 Na2 . 4_666 138.85(8)
O8 S2 O7 Na1 . 4_665 36.24(9)
O8 S2 C6 C1 . . -59.25(12)
O8 S2 C6 C5 . . 118.67(11)
C1 C2 C3 C4 . . -1.2(2)
C2 C1 C6 S2 . . 174.21(10)
C2 C1 C6 C5 . . -3.7(2)
C2 C3 C4 S1 . . -179.94(10)
C2 C3 C4 C5 . . -1.6(2)
C3 C4 C5 C6 . . 1.7(2)
C4 S1 O3 Na1 . 4_666 -132.68(8)
C4 S1 O4 Na2 . 1_556 151.80(7)
C4 S1 O5 Na1 . 2_656 -102.73(8)
C4 S1 O5 Na2 . 3_666 105.95(8)
C4 C5 C6 S2 . . -176.94(10)
C4 C5 C6 C1 . . 1.0(2)
C6 S2 O6 Na1 . . 96.00(8)
C6 S2 O6 Na2 . 4_666 -106.76(8)
C6 S2 O7 Na1 . 4_665 -79.18(8)
C6 S2 O8 Na2 . . 67.03(8)
C6 C1 C2 O2 . . -178.42(12)
C6 C1 C2 C3 . . 3.8(2)

_cod_database_fobs_code 2242525
